data_7716324
loop_
_publ_author_name
'Kim, Dongwon'
'Kim, Gyeongmin'
'Kim, Gyeongwoo'
'Park, Junmyeong'
'Han, Jihun'
'Hossain, Mohammad Mozammal'
'Jung, Ok-Sang'
'Lee, Young-A'

_publ_section_title
;
 M(II) effect on encapsulation of guests into a series of
 M<sub>3</sub>L<sub>2</sub> chiral cages: enantio-recognition.
;
_journal_issue 25
_journal_name_full 'Dalton transactions (Cambridge, England : 2003)'
_journal_page_first 10704
_journal_page_last 10711
_journal_paper_doi 10.1039/d4dt01198h
_journal_volume 53
_journal_year 2024
_chemical_formula_moiety 'C111 H112 N12 O30 Zn3, 6(ClO4), H2O, 7(C3H6O)'
_chemical_formula_sum 'C132 H156 Cl6 N12 O62 Zn3'
_chemical_formula_weight 3311.49
_space_group_crystal_system orthorhombic
_space_group_IT_number 18
_space_group_name_Hall 'P 2 2ab'
_space_group_name_H-M_alt 'P 21 21 2'
_atom_sites_solution_hydrogens geom
_atom_sites_solution_primary dual
_audit_creation_method SHELXL-2018/3
_audit_update_record
;
2024-04-23 deposited with the CCDC.	2024-06-05 downloaded from the CCDC.
;
_cell_angle_alpha 90
_cell_angle_beta 90
_cell_angle_gamma 90
_cell_formula_units_Z 2
_cell_length_a 23.173(3)
_cell_length_b 24.840(3)
_cell_length_c 14.5386(18)
_cell_measurement_reflns_used 9918
_cell_measurement_temperature 193(2)
_cell_measurement_theta_max 19.56
_cell_measurement_theta_min 2.16
_cell_volume 8368.7(18)
_computing_cell_refinement 'Bruker APEX4 software'
_computing_data_collection 'Bruker APEX4 software'
_computing_data_reduction 'Bruker APEX4 software'
_computing_molecular_graphics ORTEP
_computing_publication_material CIFTAB
_computing_structure_refinement 'SHELXL-2018/3 (Sheldrick, 2018)'
_computing_structure_solution 'SHELXT 2018/2 (Sheldrick, 2018)'
_diffrn_ambient_temperature 193(2)
_diffrn_measured_fraction_theta_full 0.996
_diffrn_measured_fraction_theta_max 0.996
_diffrn_measurement_device_type 'Photon II detector'
_diffrn_measurement_method 'phi and omega scans'
_diffrn_radiation_type MoK\a
_diffrn_radiation_wavelength 0.71073
_diffrn_reflns_av_R_equivalents 0.1062
_diffrn_reflns_av_unetI/netI 0.0604
_diffrn_reflns_Laue_measured_fraction_full 0.996
_diffrn_reflns_Laue_measured_fraction_max 0.996
_diffrn_reflns_limit_h_max 28
_diffrn_reflns_limit_h_min -28
_diffrn_reflns_limit_k_max 30
_diffrn_reflns_limit_k_min -30
_diffrn_reflns_limit_l_max 17
_diffrn_reflns_limit_l_min -17
_diffrn_reflns_number 176133
_diffrn_reflns_point_group_measured_fraction_full 0.997
_diffrn_reflns_point_group_measured_fraction_max 0.998
_diffrn_reflns_theta_full 25.242
_diffrn_reflns_theta_max 26.000
_diffrn_reflns_theta_min 1.846
_diffrn_source 'Ius Microfocus'
_exptl_absorpt_coefficient_mu 0.610
_exptl_absorpt_correction_T_max 0.7457
_exptl_absorpt_correction_T_min 0.6967
_exptl_absorpt_correction_type multi-scan
_exptl_absorpt_process_details SADABS
_exptl_crystal_colour colorless
_exptl_crystal_density_diffrn 1.314
_exptl_crystal_description block
_exptl_crystal_F_000 3440
_exptl_crystal_size_max 0.160
_exptl_crystal_size_mid 0.130
_exptl_crystal_size_min 0.110
_refine_diff_density_max 0.998
_refine_diff_density_min -0.857
_refine_diff_density_rms 0.073
_refine_ls_abs_structure_details
;
 Flack x determined using 3941 quotients [(I+)-(I-)]/[(I+)+(I-)]
 (Parsons, Flack and Wagner, Acta Cryst. B69 (2013) 249-259).
;
_refine_ls_abs_structure_Flack 0.032(5)
_refine_ls_extinction_method none
_refine_ls_goodness_of_fit_ref 1.007
_refine_ls_hydrogen_treatment constr
_refine_ls_matrix_type full
_refine_ls_number_parameters 892
_refine_ls_number_reflns 16413
_refine_ls_number_restraints 928
_refine_ls_restrained_S_all 1.018
_refine_ls_R_factor_all 0.1071
_refine_ls_R_factor_gt 0.0662
_refine_ls_shift/su_max 0.001
_refine_ls_shift/su_mean 0.000
_refine_ls_structure_factor_coef Fsqd
_refine_ls_weighting_details 'w=1/[\s^2^(Fo^2^)+(0.1393P)^2^+1.2952P] where P=(Fo^2^+2Fc^2^)/3'
_refine_ls_weighting_scheme calc
_refine_ls_wR_factor_gt 0.1778
_refine_ls_wR_factor_ref 0.2116
_reflns_Friedel_coverage 0.837
_reflns_Friedel_fraction_full 0.999
_reflns_Friedel_fraction_max 0.999
_reflns_number_gt 11069
_reflns_number_total 16413
_reflns_threshold_expression 'I > 2\s(I)'
_cod_data_source_file d4dt01198h2.cif
_cod_data_source_block Zn3_srL2_sq
_cod_depositor_comments
;
The following automatic conversions were performed:

data item '_exptl_absorpt_correction_type' value 'MULTI-SCAN' was
changed to 'multi-scan' in accordance with the
/home/data/users/saulius/crontab/automatic-downloads/rss-feeds/RSC/lib/dictionaries/cif_core.dic
dictionary named 'cif_core.dic' version 2.4.2 last updated on
2011-04-26.

Automatic conversion script
Id: cif_fix_values 8170 2020-07-09 18:12:32Z antanas 

 Adding full bibliography for 7716315--7716324.cif.
;
_cod_original_cell_volume 8368.8(18)
_cod_database_code 7716324
_shelx_shelxl_version_number 2018/3
_shelx_space_group_comment
;
The symmetry employed for this shelxl refinement is uniquely defined
by the following loop, which should always be used as a source of
symmetry information in preference to the above space-group names.
They are only intended as comments.
;
_shelx_estimated_absorpt_t_min 0.909
_shelx_estimated_absorpt_t_max 0.936

loop_
_space_group_symop_operation_xyz
'x, y, z'
'-x, -y, z'
'-x+1/2, y+1/2, -z'
'x+1/2, -y+1/2, -z'

loop_
_atom_site_label
_atom_site_type_symbol
_atom_site_fract_x
_atom_site_fract_y
_atom_site_fract_z
_atom_site_U_iso_or_equiv
_atom_site_adp_type
_atom_site_occupancy
_atom_site_site_symmetry_order
_atom_site_calc_flag
_atom_site_refinement_flags_posn
_atom_site_refinement_flags_adp
_atom_site_refinement_flags_occupancy
_atom_site_disorder_assembly
_atom_site_disorder_group
Zn1 Zn 0.53608(4) 0.68039(4) 0.57811(6) 0.0496(3) Uani 1 1 d . U . . .
Zn2 Zn 0.500000 0.500000 0.05446(8) 0.0474(3) Uani 1 2 d S TU P . .
Cl1 Cl 0.50134(11) 0.66027(8) 0.89683(13) 0.0583(5) Uani 1 1 d . U . . .
O1A O 0.4518(3) 0.6631(3) 0.2210(4) 0.0659(17) Uani 1 1 d . U . . .
N1A N 0.4704(3) 0.7133(3) 0.4927(5) 0.0545(17) Uani 1 1 d . U . . .
N2A N 0.3111(3) 0.6284(2) 0.2207(4) 0.0453(15) Uani 1 1 d . U . . .
H2A H 0.296560 0.644010 0.269782 0.054 Uiso 1 1 calc R U . . .
N3A N 0.3052(3) 0.5745(2) 0.6414(4) 0.0442(15) Uani 1 1 d . U . . .
H3AA H 0.281111 0.547323 0.636102 0.053 Uiso 1 1 calc R U . . .
C1A C 0.4289(4) 0.7410(4) 0.5312(7) 0.066(2) Uani 1 1 d . U . . .
H1A H 0.431136 0.749074 0.595013 0.079 Uiso 1 1 calc R U . . .
Cl2 Cl 0.72293(14) 0.79863(13) 0.55108(19) 0.0893(9) Uani 1 1 d . U . A -1
O1 O 0.7438(5) 0.8195(5) 0.6311(6) 0.134(4) Uani 1 1 d . U . A -1
O3 O 0.7346(5) 0.7450(4) 0.5438(9) 0.141(4) Uani 1 1 d . U . A -1
O2 O 0.7502(9) 0.8291(7) 0.4815(7) 0.215(8) Uani 1 1 d . U . A -1
O4 O 0.6646(5) 0.8023(5) 0.5339(13) 0.184(6) Uani 1 1 d . U . A -1
O2A O 0.3756(3) 0.7199(2) 0.2074(4) 0.0552(14) Uani 1 1 d . U . . .
C2A C 0.3815(5) 0.7589(5) 0.4807(7) 0.079(3) Uani 1 1 d . U . . .
H2AA H 0.351878 0.779203 0.509567 0.095 Uiso 1 1 calc R U . . .
N4A N 0.4036(3) 0.3580(3) 0.6648(5) 0.0516(16) Uani 1 1 d . U . . .
N5A N 0.2708(3) 0.3895(2) 0.3525(4) 0.0459(15) Uani 1 1 d . U . . .
H5AA H 0.256811 0.410211 0.308703 0.055 Uiso 1 1 calc R U . . .
N6A N 0.4257(3) 0.4539(2) 0.0593(4) 0.0467(15) Uani 1 1 d . U . . .
C1 C 0.500000 0.500000 0.3049(7) 0.060(3) Uani 1 2 d DS TU P . .
C2 C 0.5029(10) 0.4408(5) 0.3250(12) 0.156(6) Uani 1 1 d D U . . .
H2B H 0.539182 0.432560 0.356698 0.234 Uiso 1 1 calc R U . . .
H2C H 0.501154 0.420556 0.267132 0.234 Uiso 1 1 calc R U . . .
H2D H 0.470316 0.430474 0.364154 0.234 Uiso 1 1 calc R U . . .
O3A O 0.3569(3) 0.5567(2) 0.1633(4) 0.070(2) Uani 1 1 d D U . . .
C3A C 0.3782(4) 0.7466(4) 0.3877(6) 0.063(2) Uani 1 1 d . U . . .
H3A H 0.346868 0.758797 0.351041 0.075 Uiso 1 1 calc R U . . .
O5 O 0.5257(4) 0.7047(3) 0.8499(5) 0.095(2) Uani 1 1 d . U . . .
O4A O 0.3751(3) 0.6233(2) 0.5745(4) 0.0554(14) Uani 1 1 d . U . . .
C4A C 0.4218(4) 0.7162(3) 0.3509(6) 0.0516(19) Uani 1 1 d . U . . .
C5A C 0.4666(4) 0.7003(3) 0.4043(5) 0.0479(17) Uani 1 1 d . U . . .
H5A H 0.496338 0.679159 0.377574 0.057 Uiso 1 1 calc R U . . .
C6A C 0.4186(4) 0.6972(4) 0.2523(6) 0.054(2) Uani 1 1 d . U . . .
C7A C 0.3614(4) 0.6958(3) 0.1186(5) 0.058(2) Uani 1 1 d . U . . .
H7A H 0.395246 0.677624 0.089356 0.069 Uiso 1 1 calc R U . . .
C8A C 0.3367(5) 0.7414(4) 0.0589(7) 0.076(3) Uani 1 1 d . U . . .
H8AA H 0.353724 0.776417 0.076708 0.091 Uiso 1 1 calc R U . . .
H8AB H 0.344993 0.734798 -0.006935 0.091 Uiso 1 1 calc R U . . .
O6 O 0.4387(5) 0.6740(5) 0.9000(9) 0.136(4) Uani 1 1 d . U . . .
O5A O 0.3409(2) 0.5225(2) 0.7964(3) 0.0483(13) Uani 1 1 d . U . . .
O7 O 0.4973(4) 0.6123(3) 0.8445(5) 0.088(2) Uani 1 1 d . U . . .
O6A O 0.4229(3) 0.5219(3) 0.7148(5) 0.0696(17) Uani 1 1 d . U . . .
O8 O 0.5135(6) 0.6556(4) 0.9865(5) 0.136(4) Uani 1 1 d . U . . .
O7A O 0.3310(3) 0.3845(2) 0.4710(4) 0.0567(15) Uani 1 1 d . U . . .
O8A O 0.3103(3) 0.3259(2) 0.2151(3) 0.0542(14) Uani 1 1 d . U . . .
O10 O 0.500000 0.500000 0.5495(13) 0.227(14) Uani 1 2 d S T P . .
O9A O 0.3944(3) 0.3528(3) 0.2802(4) 0.0724(19) Uani 1 1 d . U . . .
O11 O 0.6025(3) 0.7085(3) 0.4933(4) 0.0701(18) Uani 1 1 d . U . B 1
O12 O 0.5438(4) 0.6081(3) 0.4918(5) 0.097(2) Uani 1 1 d . U . C 1
O13 O 0.5372(3) 0.7465(3) 0.6662(5) 0.0787(19) Uani 1 1 d . U . D 1
O14 O 0.4705(3) 0.6454(4) 0.6573(5) 0.090(2) Uani 1 1 d . U . E 1
C9A C 0.2744(5) 0.7414(4) 0.0753(6) 0.073(3) Uani 1 1 d . U . . .
C10A C 0.2575(4) 0.6933(3) 0.1222(5) 0.057(2) Uani 1 1 d . U . . .
C11A C 0.1992(5) 0.6824(5) 0.1467(6) 0.072(3) Uani 1 1 d . U . . .
H11A H 0.187730 0.650390 0.177519 0.087 Uiso 1 1 calc R U . . .
C12A C 0.1614(6) 0.7213(6) 0.1224(8) 0.092(3) Uani 1 1 d . U . . .
H12A H 0.122056 0.716811 0.139211 0.111 Uiso 1 1 calc R U . . .
C13A C 0.1764(7) 0.7673(6) 0.0747(9) 0.106(4) Uani 1 1 d . U . . .
H13A H 0.147162 0.791972 0.056530 0.127 Uiso 1 1 calc R U . . .
O15 O 0.4466(3) 0.5676(2) 0.0541(6) 0.079(2) Uani 1 1 d . U . . .
O16 O 0.500000 0.500000 -0.0924(5) 0.064(2) Uani 1 2 d S TU P . .
O17 O 0.500000 0.500000 0.2127(7) 0.142(4) Uani 1 2 d DS TU P . .
C14A C 0.2326(7) 0.7780(5) 0.0532(8) 0.096(4) Uani 1 1 d . U . . .
H14A H 0.242640 0.810571 0.023003 0.116 Uiso 1 1 calc R U . . .
C15A C 0.3104(4) 0.6574(3) 0.1334(4) 0.0479(18) Uani 1 1 d . U . . .
H15A H 0.310407 0.630397 0.082390 0.058 Uiso 1 1 calc R U . . .
C16A C 0.3332(4) 0.5792(3) 0.2283(5) 0.0430(18) Uani 1 1 d . U . . .
C17A C 0.3299(3) 0.5525(3) 0.3198(4) 0.0374(15) Uani 1 1 d . U . . .
C18A C 0.3201(3) 0.4969(3) 0.3226(4) 0.0383(15) Uani 1 1 d . U . . .
H18A H 0.315688 0.477335 0.266884 0.046 Uiso 1 1 calc R U . . .
C19A C 0.3169(3) 0.4709(3) 0.4043(4) 0.0357(15) Uani 1 1 d . U . . .
C20A C 0.3240(3) 0.4989(3) 0.4869(4) 0.0346(14) Uani 1 1 d . U . . .
H20A H 0.323377 0.480068 0.543714 0.042 Uiso 1 1 calc R U . . .
C21A C 0.3319(3) 0.5546(3) 0.4859(4) 0.0356(15) Uani 1 1 d . U . . .
C22A C 0.3355(3) 0.5808(3) 0.4029(4) 0.0375(15) Uani 1 1 d . U . . .
H22A H 0.341857 0.618581 0.401716 0.045 Uiso 1 1 calc R U . . .
C23A C 0.3395(3) 0.5861(3) 0.5703(4) 0.0382(15) Uani 1 1 d . U . . .
C24A C 0.3058(3) 0.4110(3) 0.4118(5) 0.0417(16) Uani 1 1 d . U . . .
C25A C 0.3057(4) 0.6043(3) 0.7260(5) 0.0444(17) Uani 1 1 d . U . . .
H25A H 0.318702 0.641805 0.712112 0.053 Uiso 1 1 calc R U . . .
C26A C 0.3439(4) 0.5820(3) 0.8031(5) 0.0484(18) Uani 1 1 d . U . . .
H26A H 0.384444 0.595677 0.799196 0.058 Uiso 1 1 calc R U . . .
C27A C 0.3154(4) 0.5977(4) 0.8908(5) 0.060(2) Uani 1 1 d . U . . .
H27A H 0.331886 0.631645 0.914881 0.072 Uiso 1 1 calc R U . . .
H27B H 0.320232 0.569183 0.937789 0.072 Uiso 1 1 calc R U . . .
C28A C 0.2521(4) 0.6050(4) 0.8670(6) 0.062(2) Uani 1 1 d . U . . .
C29A C 0.2469(4) 0.6073(3) 0.7701(6) 0.055(2) Uani 1 1 d . U . . .
C30A C 0.1929(5) 0.6129(5) 0.7331(8) 0.079(3) Uani 1 1 d . U . . .
H30A H 0.188351 0.615602 0.668304 0.095 Uiso 1 1 calc R U . . .
C31A C 0.1463(6) 0.6147(6) 0.7881(11) 0.109(4) Uani 1 1 d . U . . .
H31A H 0.109111 0.616683 0.760791 0.131 Uiso 1 1 calc R U . . .
C32A C 0.1505(7) 0.6137(7) 0.8834(11) 0.118(5) Uani 1 1 d . U . . .
H32A H 0.117359 0.615375 0.921739 0.141 Uiso 1 1 calc R U . . .
C33A C 0.2077(5) 0.6099(5) 0.9206(7) 0.080(3) Uani 1 1 d . U . . .
H33A H 0.213131 0.610965 0.985338 0.096 Uiso 1 1 calc R U . . .
C34A C 0.3812(4) 0.4991(4) 0.7450(5) 0.0497(18) Uani 1 1 d . U . . .
C35A C 0.3692(3) 0.4405(3) 0.7322(5) 0.0465(18) Uani 1 1 d . U . . .
C36A C 0.3186(4) 0.4158(4) 0.7585(6) 0.059(2) Uani 1 1 d . U . . .
H36A H 0.289008 0.435658 0.788480 0.071 Uiso 1 1 calc R U . . .
C37A C 0.3119(5) 0.3626(4) 0.7409(6) 0.066(2) Uani 1 1 d . U . . .
H37A H 0.277882 0.344593 0.760333 0.079 Uiso 1 1 calc R U . . .
C38A C 0.3543(4) 0.3347(3) 0.6949(5) 0.0524(19) Uani 1 1 d . U . . .
H38A H 0.348651 0.297384 0.683724 0.063 Uiso 1 1 calc R U . . .
C39A C 0.4088(4) 0.4109(3) 0.6857(5) 0.0500(19) Uani 1 1 d . U . . .
H39A H 0.442983 0.428758 0.666158 0.060 Uiso 1 1 calc R U . . .
C40A C 0.2534(4) 0.3332(3) 0.3540(5) 0.0504(19) Uani 1 1 d . U . . .
H40A H 0.252567 0.320352 0.419169 0.061 Uiso 1 1 calc R U . . .
C41A C 0.2954(4) 0.2965(3) 0.2972(6) 0.058(2) Uani 1 1 d . U . . .
H41A H 0.329887 0.284524 0.333220 0.069 Uiso 1 1 calc R U . . .
C42A C 0.2571(5) 0.2497(4) 0.2663(6) 0.066(2) Uani 1 1 d . U . . .
H42A H 0.257881 0.219913 0.311467 0.079 Uiso 1 1 calc R U . . .
H42B H 0.269222 0.235856 0.205444 0.079 Uiso 1 1 calc R U . . .
C43A C 0.1966(5) 0.2757(4) 0.2612(5) 0.062(2) Uani 1 1 d . U . . .
C44A C 0.1959(4) 0.3227(4) 0.3106(6) 0.061(2) Uani 1 1 d . U . . .
C45A C 0.1464(5) 0.3526(4) 0.3184(7) 0.072(3) Uani 1 1 d . U . . .
H45A H 0.145575 0.384436 0.354659 0.087 Uiso 1 1 calc R U . . .
C46A C 0.0971(6) 0.3349(6) 0.2713(9) 0.095(4) Uani 1 1 d . U . . .
H46A H 0.062850 0.355898 0.273832 0.115 Uiso 1 1 calc R U . . .
C47A C 0.0973(6) 0.2889(6) 0.2227(7) 0.088(3) Uani 1 1 d . U . . .
H47A H 0.063189 0.277369 0.192133 0.106 Uiso 1 1 calc R U . . .
C48A C 0.1484(6) 0.2577(5) 0.2169(7) 0.079(3) Uani 1 1 d . U . . .
H48A H 0.148998 0.224958 0.183096 0.095 Uiso 1 1 calc R U . . .
C49A C 0.3598(4) 0.3551(3) 0.2191(5) 0.0480(19) Uani 1 1 d . U . . .
C50A C 0.3656(4) 0.3902(3) 0.1388(5) 0.0471(18) Uani 1 1 d . U . . .
C51A C 0.4162(4) 0.4173(3) 0.1279(5) 0.0452(18) Uani 1 1 d . U . . .
H51A H 0.446648 0.410321 0.170065 0.054 Uiso 1 1 calc R U . . .
C52A C 0.3822(4) 0.4615(3) 0.0014(6) 0.0526(19) Uani 1 1 d . U . . .
H52A H 0.387949 0.486256 -0.047528 0.063 Uiso 1 1 calc R U . . .
C53A C 0.3301(4) 0.4367(4) 0.0065(6) 0.064(2) Uani 1 1 d . U . . .
H53A H 0.300506 0.444617 -0.036670 0.077 Uiso 1 1 calc R U . . .
C54A C 0.3210(4) 0.3991(4) 0.0771(6) 0.062(2) Uani 1 1 d . U . . .
H54A H 0.285464 0.380389 0.082427 0.074 Uiso 1 1 calc R U . . .
Cl3 Cl 0.189(2) 0.465(2) 0.163(3) 0.201(9) Uani 0.180(11) 1 d D U P F 1
O18 O 0.214(3) 0.412(2) 0.131(5) 0.177(15) Uani 0.180(11) 1 d D U P F 1
O19 O 0.198(3) 0.503(3) 0.083(4) 0.191(14) Uani 0.180(11) 1 d D U P F 1
O20 O 0.126(2) 0.472(4) 0.187(5) 0.212(15) Uani 0.180(11) 1 d D U P F 1
O21 O 0.221(3) 0.477(3) 0.251(4) 0.178(15) Uani 0.180(11) 1 d D U P F 1
Cl3A Cl 0.1894(4) 0.5065(4) 0.1896(6) 0.189(4) Uani 0.820(11) 1 d D U P F 2
O18A O 0.2150(5) 0.4507(4) 0.2053(8) 0.107(4) Uani 0.820(11) 1 d D U P F 2
O19A O 0.2337(7) 0.5274(9) 0.1178(16) 0.264(10) Uani 0.820(11) 1 d D U P F 2
O20A O 0.1350(7) 0.5110(10) 0.1348(14) 0.230(9) Uani 0.820(11) 1 d D U P F 2
O21A O 0.1909(13) 0.5560(10) 0.250(2) 0.281(13) Uani 0.820(11) 1 d D U P F 2

loop_
_atom_site_aniso_label
_atom_site_aniso_U_11
_atom_site_aniso_U_22
_atom_site_aniso_U_33
_atom_site_aniso_U_23
_atom_site_aniso_U_13
_atom_site_aniso_U_12
Zn1 0.0559(5) 0.0453(5) 0.0477(5) 0.0069(4) 0.0005(4) 0.0032(4)
Zn2 0.0613(8) 0.0377(6) 0.0432(6) 0.000 0.000 -0.0018(6)
Cl1 0.0785(15) 0.0505(11) 0.0460(10) 0.0050(8) -0.0029(11) -0.0102(11)
O1A 0.077(4) 0.067(4) 0.053(3) -0.009(3) -0.002(3) 0.022(3)
N1A 0.051(4) 0.063(4) 0.050(4) 0.004(3) 0.010(3) 0.008(3)
N2A 0.074(4) 0.036(3) 0.026(3) 0.001(2) 0.005(3) 0.024(3)
N3A 0.067(4) 0.034(3) 0.031(3) -0.005(2) 0.000(3) -0.002(3)
C1A 0.066(6) 0.078(6) 0.054(5) -0.001(4) 0.006(4) 0.013(5)
Cl2 0.104(2) 0.097(2) 0.0672(15) -0.0207(14) -0.0038(14) -0.0470(17)
O1 0.197(10) 0.133(8) 0.073(5) -0.017(5) -0.030(6) -0.064(8)
O3 0.123(7) 0.095(7) 0.204(12) -0.060(7) 0.022(8) -0.037(6)
O2 0.328(18) 0.243(15) 0.074(6) 0.014(8) 0.011(9) -0.139(15)
O4 0.123(8) 0.112(8) 0.316(19) -0.066(10) -0.054(10) -0.014(7)
O2A 0.083(4) 0.043(3) 0.039(3) -0.001(2) -0.003(3) 0.010(3)
C2A 0.076(6) 0.107(8) 0.054(5) -0.013(5) -0.007(5) 0.028(6)
N4A 0.067(4) 0.038(3) 0.050(4) -0.001(3) -0.007(3) 0.003(3)
N5A 0.062(4) 0.039(3) 0.037(3) -0.001(3) -0.004(3) -0.010(3)
N6A 0.067(4) 0.033(3) 0.041(3) 0.000(3) 0.000(3) 0.005(3)
C1 0.070(7) 0.055(6) 0.056(5) 0.000 0.000 -0.028(6)
C2 0.220(16) 0.116(10) 0.132(11) 0.028(9) -0.050(13) 0.033(12)
O3A 0.129(6) 0.044(3) 0.037(3) 0.006(2) 0.035(3) 0.033(3)
C3A 0.054(5) 0.073(6) 0.061(5) -0.010(4) -0.003(4) 0.022(5)
O5 0.135(7) 0.076(5) 0.076(4) 0.010(4) 0.015(5) -0.016(5)
O4A 0.079(4) 0.041(3) 0.047(3) -0.009(2) 0.000(3) -0.018(3)
C4A 0.061(5) 0.042(4) 0.051(4) -0.003(3) 0.008(4) 0.002(4)
C5A 0.053(4) 0.044(4) 0.047(4) 0.008(3) 0.008(4) 0.012(4)
C6A 0.064(5) 0.050(5) 0.048(4) 0.014(4) 0.003(4) 0.004(4)
C7A 0.093(6) 0.048(4) 0.031(4) 0.002(3) -0.006(4) 0.015(4)
C8A 0.122(8) 0.052(5) 0.053(5) 0.018(4) -0.004(5) 0.012(5)
O6 0.103(7) 0.145(9) 0.161(10) 0.037(8) 0.008(6) -0.005(6)
O5A 0.064(3) 0.043(3) 0.038(3) -0.003(2) -0.003(2) 0.014(3)
O7 0.143(7) 0.055(4) 0.065(4) -0.004(3) 0.004(5) -0.009(4)
O6A 0.064(4) 0.059(4) 0.085(5) -0.017(3) 0.013(4) 0.000(3)
O8 0.259(13) 0.084(6) 0.064(4) 0.017(4) -0.051(7) -0.042(7)
O7A 0.094(4) 0.033(3) 0.043(3) 0.008(2) -0.016(3) -0.008(3)
O8A 0.078(4) 0.043(3) 0.042(3) 0.001(2) -0.004(3) -0.021(3)
O10 0.157(16) 0.38(4) 0.147(15) 0.000 0.000 -0.17(2)
O9A 0.097(5) 0.067(4) 0.052(4) 0.014(3) -0.010(4) -0.030(4)
O11 0.074(4) 0.086(5) 0.050(3) 0.018(3) 0.008(3) 0.005(4)
O12 0.148(7) 0.066(4) 0.076(4) 0.004(4) -0.027(5) 0.006(5)
O13 0.092(5) 0.068(4) 0.076(4) -0.006(3) -0.014(4) 0.024(4)
O14 0.054(4) 0.143(7) 0.072(4) 0.050(4) -0.009(3) -0.022(4)
C9A 0.117(7) 0.057(5) 0.045(4) -0.003(4) -0.008(5) 0.033(5)
C10A 0.087(6) 0.056(5) 0.027(3) 0.003(3) -0.007(4) 0.036(4)
C11A 0.087(6) 0.079(6) 0.050(5) -0.001(5) -0.006(5) 0.030(6)
C12A 0.094(8) 0.109(8) 0.074(7) -0.020(6) -0.010(6) 0.033(7)
C13A 0.142(10) 0.088(8) 0.088(8) -0.009(6) -0.019(8) 0.059(8)
O15 0.073(4) 0.039(3) 0.124(6) -0.011(4) 0.040(4) 0.000(3)
O16 0.084(6) 0.062(5) 0.045(4) 0.000 0.000 0.005(5)
O17 0.208(11) 0.136(9) 0.080(6) 0.000 0.000 -0.092(9)
C14A 0.140(9) 0.077(7) 0.071(6) 0.012(5) -0.024(7) 0.036(7)
C15A 0.075(5) 0.048(4) 0.021(3) -0.003(3) -0.004(3) 0.018(4)
C16A 0.061(5) 0.039(4) 0.028(3) 0.002(3) 0.012(3) 0.013(4)
C17A 0.053(4) 0.031(3) 0.028(3) 0.000(3) 0.001(3) 0.011(3)
C18A 0.054(4) 0.032(3) 0.030(3) -0.011(3) -0.003(3) 0.005(3)
C19A 0.049(4) 0.027(3) 0.031(3) 0.004(3) -0.008(3) -0.001(3)
C20A 0.047(4) 0.031(3) 0.025(3) 0.004(3) -0.002(3) 0.001(3)
C21A 0.049(4) 0.029(3) 0.028(3) -0.001(3) 0.000(3) 0.004(3)
C22A 0.055(4) 0.028(3) 0.030(3) 0.000(3) 0.003(3) 0.002(3)
C23A 0.055(4) 0.030(3) 0.030(3) -0.002(3) -0.004(3) 0.001(3)
C24A 0.057(4) 0.039(4) 0.028(3) 0.001(3) -0.003(3) -0.004(3)
C25A 0.059(5) 0.041(4) 0.033(3) -0.007(3) -0.005(3) 0.012(4)
C26A 0.066(5) 0.051(4) 0.027(3) -0.012(3) -0.011(3) -0.001(4)
C27A 0.081(6) 0.060(5) 0.039(4) -0.009(4) 0.002(4) 0.006(5)
C28A 0.081(6) 0.059(5) 0.045(4) -0.020(4) 0.001(4) 0.018(5)
C29A 0.064(5) 0.047(4) 0.054(4) -0.008(4) 0.005(4) 0.014(4)
C30A 0.071(6) 0.086(7) 0.080(6) -0.032(5) -0.006(5) 0.029(6)
C31A 0.084(7) 0.130(10) 0.114(9) -0.026(8) 0.003(7) 0.039(8)
C32A 0.101(8) 0.146(11) 0.106(9) -0.051(8) 0.012(7) 0.028(8)
C33A 0.100(7) 0.087(7) 0.052(5) -0.020(5) 0.018(5) 0.010(6)
C34A 0.064(5) 0.053(4) 0.032(3) -0.004(4) -0.004(3) 0.008(4)
C35A 0.051(5) 0.050(4) 0.038(4) 0.000(3) -0.010(3) 0.008(4)
C36A 0.061(5) 0.056(5) 0.060(5) -0.016(4) 0.005(4) 0.010(4)
C37A 0.083(6) 0.055(5) 0.060(5) -0.004(4) 0.012(5) -0.007(5)
C38A 0.062(5) 0.046(4) 0.049(4) -0.008(3) 0.005(4) -0.003(4)
C39A 0.062(5) 0.048(4) 0.040(4) -0.003(3) -0.005(4) 0.004(4)
C40A 0.072(5) 0.042(4) 0.038(4) -0.003(3) -0.006(4) -0.022(4)
C41A 0.078(5) 0.040(4) 0.055(5) 0.003(4) -0.004(4) -0.011(4)
C42A 0.099(7) 0.043(5) 0.056(5) -0.007(4) 0.001(5) -0.021(5)
C43A 0.098(6) 0.055(5) 0.032(4) 0.003(3) -0.006(4) -0.028(5)
C44A 0.069(5) 0.065(5) 0.048(4) 0.015(4) 0.001(4) -0.028(5)
C45A 0.076(6) 0.072(6) 0.069(6) 0.000(5) 0.003(5) -0.020(5)
C46A 0.085(7) 0.104(8) 0.097(8) 0.016(7) 0.000(6) -0.042(7)
C47A 0.095(7) 0.118(9) 0.052(5) 0.009(6) -0.003(5) -0.053(7)
C48A 0.107(8) 0.075(7) 0.054(5) 0.009(5) 0.000(5) -0.050(6)
C49A 0.064(5) 0.038(4) 0.042(4) -0.008(3) 0.001(4) -0.015(4)
C50A 0.059(5) 0.045(4) 0.037(4) -0.009(3) 0.008(3) -0.005(4)
C51A 0.056(5) 0.036(4) 0.043(4) -0.004(3) -0.006(3) 0.001(3)
C52A 0.065(5) 0.047(4) 0.045(4) -0.001(3) 0.005(4) -0.002(4)
C53A 0.068(6) 0.086(6) 0.039(4) 0.000(4) -0.003(4) -0.011(5)
C54A 0.069(5) 0.070(5) 0.046(4) -0.007(4) -0.007(4) -0.025(4)
Cl3 0.193(17) 0.214(18) 0.196(17) 0.020(16) -0.043(16) -0.012(18)
O18 0.15(3) 0.19(3) 0.19(4) 0.02(2) -0.02(3) -0.07(3)
O19 0.20(3) 0.21(3) 0.16(2) 0.01(2) -0.09(2) -0.02(3)
O20 0.20(2) 0.22(3) 0.21(3) 0.01(3) -0.05(2) 0.01(3)
O21 0.19(3) 0.19(3) 0.16(2) 0.06(2) -0.03(3) -0.01(3)
Cl3A 0.164(6) 0.233(9) 0.169(6) -0.011(6) -0.056(5) 0.041(7)
O18A 0.092(7) 0.135(9) 0.093(8) 0.024(7) -0.055(6) -0.031(7)
O19A 0.29(2) 0.28(2) 0.220(19) 0.070(17) 0.021(17) -0.05(2)
O20A 0.238(17) 0.23(2) 0.223(18) 0.000(16) -0.081(15) 0.033(16)
O21A 0.31(3) 0.25(2) 0.29(2) -0.09(2) -0.115(19) 0.07(2)

loop_
_atom_type_symbol
_atom_type_description
_atom_type_scat_dispersion_real
_atom_type_scat_dispersion_imag
_atom_type_scat_source
C C 0.0033 0.0016 'International Tables Vol C Tables 4.2.6.8 and 6.1.1.4'
H H 0.0000 0.0000 'International Tables Vol C Tables 4.2.6.8 and 6.1.1.4'
N N 0.0061 0.0033 'International Tables Vol C Tables 4.2.6.8 and 6.1.1.4'
O O 0.0106 0.0060 'International Tables Vol C Tables 4.2.6.8 and 6.1.1.4'
Cl Cl 0.1484 0.1585 'International Tables Vol C Tables 4.2.6.8 and 6.1.1.4'
Zn Zn 0.2839 1.4301 'International Tables Vol C Tables 4.2.6.8 and 6.1.1.4'

loop_
_geom_angle_atom_site_label_1
_geom_angle_atom_site_label_2
_geom_angle_atom_site_label_3
_geom_angle
_geom_angle_site_symmetry_1
_geom_angle_site_symmetry_3
_geom_angle_publ_flag
O13 Zn1 O11 95.2(3) . . ?
O13 Zn1 O14 89.9(3) . . ?
O11 Zn1 O14 174.8(4) . . ?
O13 Zn1 N4A 88.9(3) . 2_665 ?
O11 Zn1 N4A 90.9(3) . 2_665 ?
O14 Zn1 N4A 87.9(3) . 2_665 ?
O13 Zn1 N1A 93.7(3) . . ?
O11 Zn1 N1A 93.1(2) . . ?
O14 Zn1 N1A 87.8(3) . . ?
N4A Zn1 N1A 175.0(3) 2_665 . ?
O13 Zn1 O12 173.9(3) . . ?
O11 Zn1 O12 82.9(3) . . ?
O14 Zn1 O12 91.9(4) . . ?
N4A Zn1 O12 85.3(3) 2_665 . ?
N1A Zn1 O12 92.2(3) . . ?
N6A Zn2 N6A 176.1(3) . 2_665 ?
N6A Zn2 O15 87.2(2) . . ?
N6A Zn2 O15 92.8(2) 2_665 . ?
N6A Zn2 O15 92.8(2) . 2_665 ?
N6A Zn2 O15 87.2(2) 2_665 2_665 ?
O15 Zn2 O15 179.7(5) . 2_665 ?
N6A Zn2 O16 91.94(17) . . ?
N6A Zn2 O16 91.94(17) 2_665 . ?
O15 Zn2 O16 89.8(2) . . ?
O15 Zn2 O16 89.8(2) 2_665 . ?
N6A Zn2 O17 88.06(17) . . ?
N6A Zn2 O17 88.06(17) 2_665 . ?
O15 Zn2 O17 90.2(2) . . ?
O15 Zn2 O17 90.2(2) 2_665 . ?
O16 Zn2 O17 180.0 . . ?
O8 Cl1 O5 117.0(6) . . ?
O8 Cl1 O7 117.7(5) . . ?
O5 Cl1 O7 115.0(4) . . ?
O8 Cl1 O6 101.2(8) . . ?
O5 Cl1 O6 102.9(6) . . ?
O7 Cl1 O6 98.4(7) . . ?
C1A N1A C5A 119.5(8) . . ?
C1A N1A Zn1 118.5(6) . . ?
C5A N1A Zn1 121.3(6) . . ?
C16A N2A C15A 122.1(6) . . ?
C16A N2A H2A 118.9 . . ?
C15A N2A H2A 118.9 . . ?
C23A N3A C25A 123.2(6) . . ?
C23A N3A H3AA 118.4 . . ?
C25A N3A H3AA 118.4 . . ?
N1A C1A C2A 121.4(9) . . ?
N1A C1A H1A 119.3 . . ?
C2A C1A H1A 119.3 . . ?
O1 Cl2 O3 111.6(8) . . ?
O1 Cl2 O4 118.6(9) . . ?
O3 Cl2 O4 104.2(7) . . ?
O1 Cl2 O2 104.4(7) . . ?
O3 Cl2 O2 112.3(10) . . ?
O4 Cl2 O2 105.9(12) . . ?
C6A O2A C7A 115.7(7) . . ?
C3A C2A C1A 119.2(9) . . ?
C3A C2A H2AA 120.4 . . ?
C1A C2A H2AA 120.4 . . ?
C39A N4A C38A 114.8(7) . . ?
C39A N4A Zn1 120.9(6) . 2_665 ?
C38A N4A Zn1 123.9(5) . 2_665 ?
C24A N5A C40A 123.9(7) . . ?
C24A N5A H5AA 118.1 . . ?
C40A N5A H5AA 118.1 . . ?
C52A N6A C51A 115.8(7) . . ?
C52A N6A Zn2 122.2(5) . . ?
C51A N6A Zn2 121.7(5) . . ?
O17 C1 C2 101.2(8) . 2_665 ?
O17 C1 C2 101.2(8) . . ?
C2 C1 C2 157.6(16) 2_665 . ?
C1 C2 H2B 109.5 . . ?
C1 C2 H2C 109.5 . . ?
H2B C2 H2C 109.5 . . ?
C1 C2 H2D 109.5 . . ?
H2B C2 H2D 109.5 . . ?
H2C C2 H2D 109.5 . . ?
C4A C3A C2A 117.4(9) . . ?
C4A C3A H3A 121.3 . . ?
C2A C3A H3A 121.3 . . ?
C5A C4A C3A 120.1(8) . . ?
C5A C4A C6A 119.4(7) . . ?
C3A C4A C6A 120.4(8) . . ?
N1A C5A C4A 122.4(8) . . ?
N1A C5A H5A 118.8 . . ?
C4A C5A H5A 118.8 . . ?
O1A C6A O2A 125.7(8) . . ?
O1A C6A C4A 122.3(8) . . ?
O2A C6A C4A 112.0(7) . . ?
O2A C7A C15A 107.8(6) . . ?
O2A C7A C8A 106.3(7) . . ?
C15A C7A C8A 104.5(8) . . ?
O2A C7A H7A 112.6 . . ?
C15A C7A H7A 112.6 . . ?
C8A C7A H7A 112.6 . . ?
C9A C8A C7A 106.0(8) . . ?
C9A C8A H8AA 110.5 . . ?
C7A C8A H8AA 110.5 . . ?
C9A C8A H8AB 110.5 . . ?
C7A C8A H8AB 110.5 . . ?
H8AA C8A H8AB 108.7 . . ?
C34A O5A C26A 116.0(7) . . ?
C49A O8A C41A 115.9(6) . . ?
C14A C9A C10A 118.4(12) . . ?
C14A C9A C8A 131.4(11) . . ?
C10A C9A C8A 110.3(8) . . ?
C11A C10A C9A 122.5(8) . . ?
C11A C10A C15A 128.8(8) . . ?
C9A C10A C15A 108.6(9) . . ?
C12A C11A C10A 114.4(11) . . ?
C12A C11A H11A 122.8 . . ?
C10A C11A H11A 122.8 . . ?
C11A C12A C13A 124.1(13) . . ?
C11A C12A H12A 118.0 . . ?
C13A C12A H12A 118.0 . . ?
C14A C13A C12A 121.0(12) . . ?
C14A C13A H13A 119.5 . . ?
C12A C13A H13A 119.5 . . ?
C1 O17 Zn2 180.0 . . ?
C9A C14A C13A 119.6(13) . . ?
C9A C14A H14A 120.2 . . ?
C13A C14A H14A 120.2 . . ?
N2A C15A C10A 113.0(6) . . ?
N2A C15A C7A 114.8(7) . . ?
C10A C15A C7A 104.0(7) . . ?
N2A C15A H15A 108.3 . . ?
C10A C15A H15A 108.3 . . ?
C7A C15A H15A 108.3 . . ?
O3A C16A N2A 121.7(6) . . ?
O3A C16A C17A 120.6(6) . . ?
N2A C16A C17A 117.7(6) . . ?
C18A C17A C22A 118.9(6) . . ?
C18A C17A C16A 118.2(6) . . ?
C22A C17A C16A 122.8(6) . . ?
C19A C18A C17A 120.3(6) . . ?
C19A C18A H18A 119.8 . . ?
C17A C18A H18A 119.8 . . ?
C18A C19A C20A 120.6(6) . . ?
C18A C19A C24A 122.8(6) . . ?
C20A C19A C24A 116.6(6) . . ?
C21A C20A C19A 120.0(6) . . ?
C21A C20A H20A 120.0 . . ?
C19A C20A H20A 120.0 . . ?
C22A C21A C20A 119.1(6) . . ?
C22A C21A C23A 118.5(6) . . ?
C20A C21A C23A 122.3(6) . . ?
C21A C22A C17A 120.9(6) . . ?
C21A C22A H22A 119.5 . . ?
C17A C22A H22A 119.5 . . ?
O4A C23A N3A 121.2(6) . . ?
O4A C23A C21A 121.2(6) . . ?
N3A C23A C21A 117.6(6) . . ?
O7A C24A N5A 122.8(7) . . ?
O7A C24A C19A 119.6(6) . . ?
N5A C24A C19A 117.6(6) . . ?
N3A C25A C29A 112.5(7) . . ?
N3A C25A C26A 116.5(6) . . ?
C29A C25A C26A 103.2(6) . . ?
N3A C25A H25A 108.1 . . ?
C29A C25A H25A 108.1 . . ?
C26A C25A H25A 108.1 . . ?
O5A C26A C27A 107.2(7) . . ?
O5A C26A C25A 106.5(6) . . ?
C27A C26A C25A 106.0(7) . . ?
O5A C26A H26A 112.2 . . ?
C27A C26A H26A 112.2 . . ?
C25A C26A H26A 112.2 . . ?
C26A C27A C28A 105.4(7) . . ?
C26A C27A H27A 110.7 . . ?
C28A C27A H27A 110.7 . . ?
C26A C27A H27B 110.7 . . ?
C28A C27A H27B 110.7 . . ?
H27A C27A H27B 108.8 . . ?
C33A C28A C29A 121.8(10) . . ?
C33A C28A C27A 129.8(9) . . ?
C29A C28A C27A 108.3(8) . . ?
C30A C29A C28A 118.3(9) . . ?
C30A C29A C25A 131.6(8) . . ?
C28A C29A C25A 110.2(8) . . ?
C31A C30A C29A 120.2(11) . . ?
C31A C30A H30A 119.9 . . ?
C29A C30A H30A 119.9 . . ?
C30A C31A C32A 122.4(14) . . ?
C30A C31A H31A 118.8 . . ?
C32A C31A H31A 118.8 . . ?
C31A C32A C33A 116.2(13) . . ?
C31A C32A H32A 121.9 . . ?
C33A C32A H32A 121.9 . . ?
C28A C33A C32A 120.8(11) . . ?
C28A C33A H33A 119.6 . . ?
C32A C33A H33A 119.6 . . ?
O6A C34A O5A 124.3(8) . . ?
O6A C34A C35A 124.3(8) . . ?
O5A C34A C35A 111.4(8) . . ?
C39A C35A C36A 118.3(8) . . ?
C39A C35A C34A 117.6(8) . . ?
C36A C35A C34A 123.9(8) . . ?
C37A C36A C35A 118.6(9) . . ?
C37A C36A H36A 120.7 . . ?
C35A C36A H36A 120.7 . . ?
C36A C37A C38A 120.2(9) . . ?
C36A C37A H37A 119.9 . . ?
C38A C37A H37A 119.9 . . ?
N4A C38A C37A 122.9(8) . . ?
N4A C38A H38A 118.6 . . ?
C37A C38A H38A 118.6 . . ?
N4A C39A C35A 125.2(8) . . ?
N4A C39A H39A 117.4 . . ?
C35A C39A H39A 117.4 . . ?
N5A C40A C44A 114.0(7) . . ?
N5A C40A C41A 112.3(7) . . ?
C44A C40A C41A 103.3(7) . . ?
N5A C40A H40A 109.0 . . ?
C44A C40A H40A 109.0 . . ?
C41A C40A H40A 109.0 . . ?
O8A C41A C42A 106.3(7) . . ?
O8A C41A C40A 106.8(7) . . ?
C42A C41A C40A 103.6(8) . . ?
O8A C41A H41A 113.1 . . ?
C42A C41A H41A 113.1 . . ?
C40A C41A H41A 113.1 . . ?
C41A C42A C43A 103.0(7) . . ?
C41A C42A H42A 111.2 . . ?
C43A C42A H42A 111.2 . . ?
C41A C42A H42B 111.2 . . ?
C43A C42A H42B 111.2 . . ?
H42A C42A H42B 109.1 . . ?
C48A C43A C44A 121.1(11) . . ?
C48A C43A C42A 128.9(9) . . ?
C44A C43A C42A 110.0(8) . . ?
C45A C44A C43A 121.0(9) . . ?
C45A C44A C40A 128.0(9) . . ?
C43A C44A C40A 111.0(9) . . ?
C44A C45A C46A 118.1(11) . . ?
C44A C45A H45A 121.0 . . ?
C46A C45A H45A 121.0 . . ?
C47A C46A C45A 121.4(14) . . ?
C47A C46A H46A 119.3 . . ?
C45A C46A H46A 119.3 . . ?
C46A C47A C48A 119.9(11) . . ?
C46A C47A H47A 120.0 . . ?
C48A C47A H47A 120.0 . . ?
C43A C48A C47A 118.4(11) . . ?
C43A C48A H48A 120.8 . . ?
C47A C48A H48A 120.8 . . ?
O9A C49A O8A 124.8(7) . . ?
O9A C49A C50A 124.0(7) . . ?
O8A C49A C50A 111.2(7) . . ?
C51A C50A C54A 119.2(8) . . ?
C51A C50A C49A 117.8(7) . . ?
C54A C50A C49A 122.9(8) . . ?
C50A C51A N6A 123.5(7) . . ?
C50A C51A H51A 118.3 . . ?
N6A C51A H51A 118.3 . . ?
N6A C52A C53A 125.3(8) . . ?
N6A C52A H52A 117.4 . . ?
C53A C52A H52A 117.4 . . ?
C52A C53A C54A 118.3(8) . . ?
C52A C53A H53A 120.8 . . ?
C54A C53A H53A 120.8 . . ?
C50A C54A C53A 117.9(8) . . ?
C50A C54A H54A 121.0 . . ?
C53A C54A H54A 121.0 . . ?
O18 Cl3 O19 104.6(13) . . ?
O18 Cl3 O21 104.5(13) . . ?
O19 Cl3 O21 118(5) . . ?
O18 Cl3 O20 123(5) . . ?
O19 Cl3 O20 104.0(13) . . ?
O21 Cl3 O20 103.8(13) . . ?
O20A Cl3A O21A 105.6(10) . . ?
O20A Cl3A O18A 118.4(11) . . ?
O21A Cl3A O18A 130.0(12) . . ?
O20A Cl3A O19A 100.0(9) . . ?
O21A Cl3A O19A 96.0(19) . . ?
O18A Cl3A O19A 98.5(9) . . ?

loop_
_geom_bond_atom_site_label_1
_geom_bond_atom_site_label_2
_geom_bond_distance
_geom_bond_site_symmetry_2
_geom_bond_publ_flag
Zn1 O13 2.084(7) . ?
Zn1 O11 2.092(6) . ?
Zn1 O14 2.095(6) . ?
Zn1 N4A 2.111(7) 2_665 ?
Zn1 N1A 2.127(7) . ?
Zn1 O12 2.198(8) . ?
Zn2 N6A 2.069(7) . ?
Zn2 N6A 2.069(7) 2_665 ?
Zn2 O15 2.087(6) . ?
Zn2 O15 2.087(6) 2_665 ?
Zn2 O16 2.135(8) . ?
Zn2 O17 2.301(11) . ?
Cl1 O8 1.339(8) . ?
Cl1 O5 1.415(8) . ?
Cl1 O7 1.417(7) . ?
Cl1 O6 1.491(11) . ?
O1A C6A 1.232(10) . ?
N1A C1A 1.308(11) . ?
N1A C5A 1.328(11) . ?
N2A C16A 1.330(9) . ?
N2A C15A 1.459(9) . ?
N2A H2A 0.8800 . ?
N3A C23A 1.334(9) . ?
N3A C25A 1.435(9) . ?
N3A H3AA 0.8800 . ?
C1A C2A 1.394(14) . ?
C1A H1A 0.9500 . ?
Cl2 O1 1.362(8) . ?
Cl2 O3 1.363(11) . ?
Cl2 O4 1.378(12) . ?
Cl2 O2 1.413(12) . ?
O2A C6A 1.318(10) . ?
O2A C7A 1.460(10) . ?
C2A C3A 1.388(13) . ?
C2A H2AA 0.9500 . ?
N4A C39A 1.353(10) . ?
N4A C38A 1.355(11) . ?
N5A C24A 1.298(9) . ?
N5A C40A 1.457(10) . ?
N5A H5AA 0.8800 . ?
N6A C52A 1.326(11) . ?
N6A C51A 1.368(10) . ?
C1 O17 1.340(11) . ?
C1 C2 1.502(11) 2_665 ?
C1 C2 1.502(11) . ?
C2 H2B 0.9800 . ?
C2 H2C 0.9800 . ?
C2 H2D 0.9800 . ?
O3A C16A 1.227(9) . ?
C3A C4A 1.371(12) . ?
C3A H3A 0.9500 . ?
O4A C23A 1.241(9) . ?
C4A C5A 1.355(12) . ?
C4A C6A 1.510(12) . ?
C5A H5A 0.9500 . ?
C7A C15A 1.533(13) . ?
C7A C8A 1.539(12) . ?
C7A H7A 1.0000 . ?
C8A C9A 1.463(16) . ?
C8A H8AA 0.9900 . ?
C8A H8AB 0.9900 . ?
O5A C34A 1.329(10) . ?
O5A C26A 1.485(10) . ?
O6A C34A 1.204(11) . ?
O7A C24A 1.231(9) . ?
O8A C49A 1.359(10) . ?
O8A C41A 1.442(10) . ?
O9A C49A 1.197(10) . ?
C9A C14A 1.364(15) . ?
C9A C10A 1.432(14) . ?
C10A C11A 1.424(15) . ?
C10A C15A 1.524(12) . ?
C11A C12A 1.352(15) . ?
C11A H11A 0.9500 . ?
C12A C13A 1.38(2) . ?
C12A H12A 0.9500 . ?
C13A C14A 1.37(2) . ?
C13A H13A 0.9500 . ?
C14A H14A 0.9500 . ?
C15A H15A 1.0000 . ?
C16A C17A 1.487(9) . ?
C17A C18A 1.401(10) . ?
C17A C22A 1.404(9) . ?
C18A C19A 1.354(9) . ?
C18A H18A 0.9500 . ?
C19A C20A 1.398(9) . ?
C19A C24A 1.514(10) . ?
C20A C21A 1.396(10) . ?
C20A H20A 0.9500 . ?
C21A C22A 1.373(9) . ?
C21A C23A 1.465(9) . ?
C22A H22A 0.9500 . ?
C25A C29A 1.509(12) . ?
C25A C26A 1.532(11) . ?
C25A H25A 1.0000 . ?
C26A C27A 1.488(11) . ?
C26A H26A 1.0000 . ?
C27A C28A 1.518(14) . ?
C27A H27A 0.9900 . ?
C27A H27B 0.9900 . ?
C28A C33A 1.296(14) . ?
C28A C29A 1.414(12) . ?
C29A C30A 1.369(14) . ?
C30A C31A 1.345(17) . ?
C30A H30A 0.9500 . ?
C31A C32A 1.39(2) . ?
C31A H31A 0.9500 . ?
C32A C33A 1.435(18) . ?
C32A H32A 0.9500 . ?
C33A H33A 0.9500 . ?
C34A C35A 1.495(13) . ?
C35A C39A 1.357(11) . ?
C35A C36A 1.377(13) . ?
C36A C37A 1.354(13) . ?
C36A H36A 0.9500 . ?
C37A C38A 1.375(13) . ?
C37A H37A 0.9500 . ?
C38A H38A 0.9500 . ?
C39A H39A 0.9500 . ?
C40A C44A 1.497(12) . ?
C40A C41A 1.568(13) . ?
C40A H40A 1.0000 . ?
C41A C42A 1.530(12) . ?
C41A H41A 1.0000 . ?
C42A C43A 1.544(15) . ?
C42A H42A 0.9900 . ?
C42A H42B 0.9900 . ?
C43A C48A 1.365(14) . ?
C43A C44A 1.372(13) . ?
C44A C45A 1.370(15) . ?
C45A C46A 1.404(16) . ?
C45A H45A 0.9500 . ?
C46A C47A 1.343(19) . ?
C46A H46A 0.9500 . ?
C47A C48A 1.419(18) . ?
C47A H47A 0.9500 . ?
C48A H48A 0.9500 . ?
C49A C50A 1.463(11) . ?
C50A C51A 1.362(11) . ?
C50A C54A 1.386(12) . ?
C51A H51A 0.9500 . ?
C52A C53A 1.357(13) . ?
C52A H52A 0.9500 . ?
C53A C54A 1.403(13) . ?
C53A H53A 0.9500 . ?
C54A H54A 0.9500 . ?
Cl3 O18 1.500(14) . ?
Cl3 O19 1.506(14) . ?
Cl3 O21 1.507(14) . ?
Cl3 O20 1.508(14) . ?
Cl3A O20A 1.495(11) . ?
Cl3A O21A 1.516(12) . ?
Cl3A O18A 1.525(11) . ?
Cl3A O19A 1.554(11) . ?

loop_
_geom_torsion_atom_site_label_1
_geom_torsion_atom_site_label_2
_geom_torsion_atom_site_label_3
_geom_torsion_atom_site_label_4
_geom_torsion
_geom_torsion_site_symmetry_1
_geom_torsion_site_symmetry_2
_geom_torsion_site_symmetry_3
_geom_torsion_site_symmetry_4
_geom_torsion_publ_flag
C5A N1A C1A C2A -2.3(15) . . . . ?
Zn1 N1A C1A C2A -173.3(8) . . . . ?
N1A C1A C2A C3A 0.5(17) . . . . ?
C1A C2A C3A C4A 1.3(17) . . . . ?
C2A C3A C4A C5A -1.4(15) . . . . ?
C2A C3A C4A C6A 174.6(10) . . . . ?
C1A N1A C5A C4A 2.2(13) . . . . ?
Zn1 N1A C5A C4A 172.9(6) . . . . ?
C3A C4A C5A N1A -0.3(13) . . . . ?
C6A C4A C5A N1A -176.4(8) . . . . ?
C7A O2A C6A O1A 10.2(12) . . . . ?
C7A O2A C6A C4A -167.4(7) . . . . ?
C5A C4A C6A O1A 7.9(13) . . . . ?
C3A C4A C6A O1A -168.1(9) . . . . ?
C5A C4A C6A O2A -174.3(8) . . . . ?
C3A C4A C6A O2A 9.6(12) . . . . ?
C6A O2A C7A C15A 97.7(8) . . . . ?
C6A O2A C7A C8A -150.8(8) . . . . ?
O2A C7A C8A C9A -90.0(10) . . . . ?
C15A C7A C8A C9A 23.8(9) . . . . ?
C7A C8A C9A C14A 167.7(11) . . . . ?
C7A C8A C9A C10A -13.1(11) . . . . ?
C14A C9A C10A C11A -0.3(13) . . . . ?
C8A C9A C10A C11A -179.7(9) . . . . ?
C14A C9A C10A C15A 176.1(9) . . . . ?
C8A C9A C10A C15A -3.2(10) . . . . ?
C9A C10A C11A C12A -0.3(13) . . . . ?
C15A C10A C11A C12A -176.0(8) . . . . ?
C10A C11A C12A C13A 2.4(16) . . . . ?
C11A C12A C13A C14A -4(2) . . . . ?
C10A C9A C14A C13A -1.0(17) . . . . ?
C8A C9A C14A C13A 178.1(12) . . . . ?
C12A C13A C14A C9A 3(2) . . . . ?
C16A N2A C15A C10A 146.1(8) . . . . ?
C16A N2A C15A C7A -94.8(9) . . . . ?
C11A C10A C15A N2A -40.6(11) . . . . ?
C9A C10A C15A N2A 143.2(7) . . . . ?
C11A C10A C15A C7A -165.8(8) . . . . ?
C9A C10A C15A C7A 18.1(8) . . . . ?
O2A C7A C15A N2A -36.3(9) . . . . ?
C8A C7A C15A N2A -149.1(7) . . . . ?
O2A C7A C15A C10A 87.6(7) . . . . ?
C8A C7A C15A C10A -25.1(8) . . . . ?
C15A N2A C16A O3A 4.0(13) . . . . ?
C15A N2A C16A C17A -177.9(7) . . . . ?
O3A C16A C17A C18A -38.4(12) . . . . ?
N2A C16A C17A C18A 143.6(8) . . . . ?
O3A C16A C17A C22A 142.4(9) . . . . ?
N2A C16A C17A C22A -35.7(12) . . . . ?
C22A C17A C18A C19A -0.9(11) . . . . ?
C16A C17A C18A C19A 179.9(7) . . . . ?
C17A C18A C19A C20A -0.7(11) . . . . ?
C17A C18A C19A C24A 179.3(7) . . . . ?
C18A C19A C20A C21A 2.8(11) . . . . ?
C24A C19A C20A C21A -177.2(6) . . . . ?
C19A C20A C21A C22A -3.2(11) . . . . ?
C19A C20A C21A C23A 180.0(7) . . . . ?
C20A C21A C22A C17A 1.6(11) . . . . ?
C23A C21A C22A C17A 178.6(7) . . . . ?
C18A C17A C22A C21A 0.4(11) . . . . ?
C16A C17A C22A C21A 179.7(7) . . . . ?
C25A N3A C23A O4A 1.4(11) . . . . ?
C25A N3A C23A C21A -176.1(6) . . . . ?
C22A C21A C23A O4A -37.5(10) . . . . ?
C20A C21A C23A O4A 139.4(7) . . . . ?
C22A C21A C23A N3A 140.0(7) . . . . ?
C20A C21A C23A N3A -43.1(10) . . . . ?
C40A N5A C24A O7A 5.7(12) . . . . ?
C40A N5A C24A C19A -176.5(7) . . . . ?
C18A C19A C24A O7A 141.9(8) . . . . ?
C20A C19A C24A O7A -38.1(10) . . . . ?
C18A C19A C24A N5A -36.0(11) . . . . ?
C20A C19A C24A N5A 144.1(7) . . . . ?
C23A N3A C25A C29A 146.8(7) . . . . ?
C23A N3A C25A C26A -94.3(9) . . . . ?
C34A O5A C26A C27A -155.1(7) . . . . ?
C34A O5A C26A C25A 91.8(8) . . . . ?
N3A C25A C26A O5A -35.7(10) . . . . ?
C29A C25A C26A O5A 88.2(7) . . . . ?
N3A C25A C26A C27A -149.6(8) . . . . ?
C29A C25A C26A C27A -25.8(9) . . . . ?
O5A C26A C27A C28A -88.7(8) . . . . ?
C25A C26A C27A C28A 24.7(9) . . . . ?
C26A C27A C28A C33A 167.4(11) . . . . ?
C26A C27A C28A C29A -14.1(10) . . . . ?
C33A C28A C29A C30A -2.5(15) . . . . ?
C27A C28A C29A C30A 178.9(9) . . . . ?
C33A C28A C29A C25A 176.1(9) . . . . ?
C27A C28A C29A C25A -2.4(10) . . . . ?
N3A C25A C29A C30A -37.7(13) . . . . ?
C26A C25A C29A C30A -164.2(10) . . . . ?
N3A C25A C29A C28A 143.9(7) . . . . ?
C26A C25A C29A C28A 17.4(9) . . . . ?
C28A C29A C30A C31A -1.7(17) . . . . ?
C25A C29A C30A C31A -180.0(12) . . . . ?
C29A C30A C31A C32A 3(2) . . . . ?
C30A C31A C32A C33A -1(3) . . . . ?
C29A C28A C33A C32A 5.0(18) . . . . ?
C27A C28A C33A C32A -176.7(12) . . . . ?
C31A C32A C33A C28A -3(2) . . . . ?
C26A O5A C34A O6A 10.1(11) . . . . ?
C26A O5A C34A C35A -171.9(6) . . . . ?
O6A C34A C35A C39A 2.0(12) . . . . ?
O5A C34A C35A C39A -176.1(6) . . . . ?
O6A C34A C35A C36A -172.9(8) . . . . ?
O5A C34A C35A C36A 9.0(10) . . . . ?
C39A C35A C36A C37A 3.2(13) . . . . ?
C34A C35A C36A C37A 178.1(8) . . . . ?
C35A C36A C37A C38A -2.1(14) . . . . ?
C39A N4A C38A C37A 1.6(12) . . . . ?
Zn1 N4A C38A C37A -170.9(7) 2_665 . . . ?
C36A C37A C38A N4A -0.4(14) . . . . ?
C38A N4A C39A C35A -0.4(11) . . . . ?
Zn1 N4A C39A C35A 172.4(6) 2_665 . . . ?
C36A C35A C39A N4A -2.0(12) . . . . ?
C34A C35A C39A N4A -177.2(7) . . . . ?
C24A N5A C40A C44A 153.7(7) . . . . ?
C24A N5A C40A C41A -89.3(9) . . . . ?
C49A O8A C41A C42A -155.5(7) . . . . ?
C49A O8A C41A C40A 94.3(8) . . . . ?
N5A C40A C41A O8A -40.3(9) . . . . ?
C44A C40A C41A O8A 83.0(7) . . . . ?
N5A C40A C41A C42A -152.3(7) . . . . ?
C44A C40A C41A C42A -29.0(8) . . . . ?
O8A C41A C42A C43A -84.1(8) . . . . ?
C40A C41A C42A C43A 28.3(8) . . . . ?
C41A C42A C43A C48A 162.3(9) . . . . ?
C41A C42A C43A C44A -18.2(9) . . . . ?
C48A C43A C44A C45A 1.2(13) . . . . ?
C42A C43A C44A C45A -178.4(8) . . . . ?
C48A C43A C44A C40A 178.9(7) . . . . ?
C42A C43A C44A C40A -0.7(9) . . . . ?
N5A C40A C44A C45A -41.6(12) . . . . ?
C41A C40A C44A C45A -163.7(9) . . . . ?
N5A C40A C44A C43A 140.9(7) . . . . ?
C41A C40A C44A C43A 18.8(8) . . . . ?
C43A C44A C45A C46A -2.6(14) . . . . ?
C40A C44A C45A C46A -179.9(9) . . . . ?
C44A C45A C46A C47A 2.5(16) . . . . ?
C45A C46A C47A C48A -1.1(17) . . . . ?
C44A C43A C48A C47A 0.3(13) . . . . ?
C42A C43A C48A C47A 179.9(9) . . . . ?
C46A C47A C48A C43A -0.4(15) . . . . ?
C41A O8A C49A O9A 9.5(12) . . . . ?
C41A O8A C49A C50A -170.3(7) . . . . ?
O9A C49A C50A C51A 7.7(12) . . . . ?
O8A C49A C50A C51A -172.5(7) . . . . ?
O9A C49A C50A C54A -168.8(9) . . . . ?
O8A C49A C50A C54A 11.1(11) . . . . ?
C54A C50A C51A N6A 1.1(12) . . . . ?
C49A C50A C51A N6A -175.6(7) . . . . ?
C52A N6A C51A C50A -1.0(11) . . . . ?
Zn2 N6A C51A C50A 173.0(6) . . . . ?
C51A N6A C52A C53A 1.2(12) . . . . ?
Zn2 N6A C52A C53A -172.9(7) . . . . ?
N6A C52A C53A C54A -1.3(14) . . . . ?
C51A C50A C54A C53A -1.1(13) . . . . ?
C49A C50A C54A C53A 175.3(8) . . . . ?
C52A C53A C54A C50A 1.2(13) . . . . ?
